data_7020573
loop_
_publ_author_name
'Jones, Michael W.'
'Baldwin, Jack E.'
'Cowley, Andrew R.'
'Dilworth, Jonathan R.'
'Karpov, Alexei'
'Smiljanic, Nicolas'
'Thompson, Amber L.'
'Adlington, Robert M.'

_publ_section_title
;
 Synthesis of new bulky bis(pyrazolyl)methane carboxylate
 (heteroscorpionate) ligands and their complexes with iron, manganese and
 nickel.
;
_journal_issue 46
_journal_name_full 'Dalton transactions (Cambridge, England : 2003)'
_journal_page_first 14068
_journal_page_last 14086
_journal_paper_doi 10.1039/c2dt31859h
_journal_volume 41
_journal_year 2012
_chemical_compound_source
;
synthesis as described
;
_chemical_formula_moiety ' C64 H46 Mn N8 O4, 0.56(C H2 Cl2) '
_chemical_formula_sum 'C64.56 H47.13 Cl1.13 Mn N8 O4'
_chemical_formula_weight 1094.03
_chemical_melting_point ?
_chemical_name_systematic
;
?
;
_space_group_IT_number 15
_symmetry_cell_setting monoclinic
_symmetry_space_group_name_Hall '-C 2yc'
_symmetry_space_group_name_H-M 'C 1 2/c 1'
_atom_sites_solution_hydrogens geom
_atom_sites_solution_primary direct
_atom_sites_solution_secondary difmap
_cell_angle_alpha 90
_cell_angle_beta 108.5904(10)
_cell_angle_gamma 90
_cell_formula_units_Z 4
_cell_length_a 31.0387(4)
_cell_length_b 12.8870(3)
_cell_length_c 14.3510(2)
_cell_measurement_reflns_used 27287
_cell_measurement_temperature 150
_cell_measurement_theta_max 28
_cell_measurement_theta_min 5
_cell_volume 5440.82(17)
_computing_cell_refinement
;
KappaCCD software 'DENZO' (Otwinowski & Minor, 1996)
;
_computing_data_collection
;
KappaCCD software 'Collect' (Nonius, 2000)
;
_computing_data_reduction
;
KappaCCD software 'DENZO' (Otwinowski & Minor, 1996)
;
_computing_publication_material
;
CRYSTALS (Watkin et al, 2001)
;
_computing_structure_refinement
;
CRYSTALS (Watkin et al, 2001)
;
_computing_structure_solution 'SIR92 (Giacovazzo et al, 1992)'
_diffrn_ambient_temperature 150
_diffrn_measured_fraction_theta_full 0.996
_diffrn_measured_fraction_theta_max 0.996
_diffrn_measurement_device_type
;
Nonius KappaCCD
;
_diffrn_measurement_method \w
_diffrn_radiation_monochromator graphite
_diffrn_radiation_type 'Mo K\a'
_diffrn_radiation_wavelength 0.71073
_diffrn_reflns_av_R_equivalents 0.045
_diffrn_reflns_limit_h_max 40
_diffrn_reflns_limit_h_min -40
_diffrn_reflns_limit_k_max 13
_diffrn_reflns_limit_k_min -16
_diffrn_reflns_limit_l_max 18
_diffrn_reflns_limit_l_min -18
_diffrn_reflns_number 27287
_diffrn_reflns_theta_full 27.476
_diffrn_reflns_theta_max 27.476
_diffrn_reflns_theta_min 5.103
_diffrn_standards_decay_% 0.00
_diffrn_standards_interval_count 0
_diffrn_standards_interval_time 0
_diffrn_standards_number 0
_exptl_absorpt_coefficient_mu 0.356
_exptl_absorpt_correction_T_max 0.92
_exptl_absorpt_correction_T_min 0.91
_exptl_absorpt_correction_type multi-scan
_exptl_absorpt_process_details
;
Denzo/Scalepack (Otwinowski & Minor, 1996)
;
_exptl_crystal_colour ' colourless '
_exptl_crystal_density_diffrn 1.336
_exptl_crystal_density_meas ?
_exptl_crystal_density_method 'not measured'
_exptl_crystal_description ' fragment '
_exptl_crystal_F_000 2266.8
_exptl_crystal_size_max 0.28
_exptl_crystal_size_mid 0.28
_exptl_crystal_size_min 0.24
_exptl_crystal_thermal_history
;
The material was crystallised at ambient temperature. A suitable crystal
was cooled rapidly to 150K for single-crystal X-ray diffraction analysis.
;
_refine_diff_density_max 1.15
_refine_diff_density_min -0.46
_refine_ls_extinction_method None
_refine_ls_goodness_of_fit_ref 1.0548
_refine_ls_hydrogen_treatment noref
_refine_ls_matrix_type full
_refine_ls_number_parameters 423
_refine_ls_number_reflns 4371
_refine_ls_number_restraints 36
_refine_ls_R_factor_all 0.0657
_refine_ls_R_factor_gt 0.0435
_refine_ls_shift/su_max 0.014615
_refine_ls_structure_factor_coef F
_refine_ls_weighting_details
;
Method, part 1, Chebychev polynomial, (Watkin, 1994, Prince, 1982)
[weight] = 1.0/[A~0~*T~0~(x)+A~1~*T~1~(x) ... +A~n-1~]*T~n-1~(x)]
where A~i~ are the Chebychev coefficients listed below and x= Fcalc/Fmax
Method = Robust Weighting (Prince, 1982)
W = [weight] * [1-(deltaF/6*sigmaF)^2^]^2^
A~i~ are:
1.50 0.795 1.12
;
_refine_ls_weighting_scheme calc
_refine_ls_wR_factor_all 0.0636
_refine_ls_wR_factor_gt 0.0518
_refine_ls_wR_factor_ref 0.0518
_reflns_limit_h_max 38
_reflns_limit_h_min -40
_reflns_limit_k_max 16
_reflns_limit_k_min 0
_reflns_limit_l_max 18
_reflns_limit_l_min 0
_reflns_number_gt 4371
_reflns_number_total 6190
_reflns_threshold_expression I>3.00u(I)
_oxford_structure_analysis_title arc1390
_cod_data_source_file c2dt31859h.txt
_cod_data_source_block 12
_cod_depositor_comments
;
The following automatic conversions were performed:
'_atom_site_refinement_disorder_assembly' tag replaced with
'_atom_site_disorder_assembly'.

'_atom_site_refinement_disorder_group'
tag replaced with '_atom_site_disorder_group'.

Automatic conversion script
Id: cif_correct_tags 1440 2010-10-19 06:21:57Z saulius 

The following automatic conversions were performed:

'_chemical_melting_point' value 'not measured' was changed to '?' -
the value is undefined or not given.

'_symmetry_cell_setting' value
'Monoclinic' changed to 'monoclinic' according to
/home/saulius/struct/CIF-dictionaries/cif_core.dic dictionary named
'cif_core.dic' version 2.4.2 from 2011-04-26.

Automatic conversion script
Id: cif_fix_values 1891 2012-01-12 08:04:46Z andrius 

The following automatic conversions were performed:

'_exptl_crystal_density_meas' value 'not measured' was changed to '?'
- the value is perceived as not measured.

Automatic conversion script
Id: cif_fix_values 3008 2015-01-20 13:52:24Z robertas 
;
_cod_original_sg_symbol_H-M 'C 1 2/c 1 '
_cod_original_formula_sum ' C64.56 H47.13 Cl1.13 Mn N8 O4 '
_cod_database_code 7020573

loop_
_symmetry_equiv_pos_as_xyz
x,y,z
-x,-y,-z
x+1/2,y+1/2,z
-x+1/2,-y+1/2,-z
-x,y,-z+1/2
x,-y,z+1/2
-x+1/2,y+1/2,-z+1/2
x+1/2,-y+1/2,z+1/2

loop_
_atom_site_label
_atom_site_type_symbol
_atom_site_fract_x
_atom_site_fract_y
_atom_site_fract_z
_atom_site_U_iso_or_equiv
_atom_site_occupancy
_atom_site_adp_type
_atom_site_refinement_flags_posn
_atom_site_refinement_flags_adp
_atom_site_refinement_flags_occupancy
_atom_site_disorder_assembly
_atom_site_disorder_group
Mn1 Mn 0.2500 0.2500 0.0000 0.0268 1.0000 Uani S . . . .
C1 C 0.34357(5) 0.14960(12) 0.12774(12) 0.0271 1.0000 Uani . . . . .
C2 C 0.34696(6) 0.18646(13) 0.02748(13) 0.0303 1.0000 Uani . . . . .
O1 O 0.31043(4) 0.22087(9) -0.03373(9) 0.0300 1.0000 Uani . . . . .
O2 O 0.38418(5) 0.17936(15) 0.01597(12) 0.0554 1.0000 Uani . . . . .
N1 N 0.30926(5) 0.06914(10) 0.11610(11) 0.0269 1.0000 Uani . . . . .
N2 N 0.26398(5) 0.08711(10) 0.06960(10) 0.0267 1.0000 Uani . . . . .
C3 C 0.24383(6) -0.00608(13) 0.06602(13) 0.0278 1.0000 Uani . . . . .
C4 C 0.27618(6) -0.08220(13) 0.11016(13) 0.0304 1.0000 Uani . . . . .
C5 C 0.31764(6) -0.03330(13) 0.14046(13) 0.0285 1.0000 Uani . . . . .
C6 C 0.19497(6) -0.02570(13) 0.01803(13) 0.0298 1.0000 Uani . . . . .
C7 C 0.16174(6) 0.04891(15) 0.01161(15) 0.0354 1.0000 Uani . . . . .
C8 C 0.11615(7) 0.02634(18) -0.03582(18) 0.0466 1.0000 Uani . . . . .
C9 C 0.10349(7) -0.07136(19) -0.07599(19) 0.0528 1.0000 Uani . . . . .
C10 C 0.13618(8) -0.14669(19) -0.06833(18) 0.0508 1.0000 Uani . . . . .
C11 C 0.18164(7) -0.12446(15) -0.02211(15) 0.0378 1.0000 Uani . . . . .
C12 C 0.36284(6) -0.07872(13) 0.18801(14) 0.0313 1.0000 Uani . . . . .
C13 C 0.36957(6) -0.13992(15) 0.27202(14) 0.0358 1.0000 Uani . . . . .
C14 C 0.41034(7) -0.19187(16) 0.31318(16) 0.0430 1.0000 Uani . . . . .
C15 C 0.44464(7) -0.18247(18) 0.2713(2) 0.0508 1.0000 Uani . . . . .
C16 C 0.43877(7) -0.12001(18) 0.1900(2) 0.0515 1.0000 Uani . . . . .
C17 C 0.39785(7) -0.06870(15) 0.14741(16) 0.0390 1.0000 Uani . . . . .
N3 N 0.33732(5) 0.23770(10) 0.18599(11) 0.0276 1.0000 Uani . . . . .
N4 N 0.30140(5) 0.30447(11) 0.14996(11) 0.0272 1.0000 Uani . . . . .
C18 C 0.31081(6) 0.38490(13) 0.21303(13) 0.0282 1.0000 Uani . . . . .
C19 C 0.35240(6) 0.36953(14) 0.28761(13) 0.0320 1.0000 Uani . . . . .
C20 C 0.36914(6) 0.27618(13) 0.26838(13) 0.0309 1.0000 Uani . . . . .
C21 C 0.28126(6) 0.47706(13) 0.20088(13) 0.0285 1.0000 Uani . . . . .
C22 C 0.23479(7) 0.47227(14) 0.15315(14) 0.0347 1.0000 Uani . . . . .
C23 C 0.20786(7) 0.56098(16) 0.14064(15) 0.0400 1.0000 Uani . . . . .
C24 C 0.22737(8) 0.65494(14) 0.17916(15) 0.0403 1.0000 Uani . . . . .
C25 C 0.27328(8) 0.65956(14) 0.23009(15) 0.0401 1.0000 Uani . . . . .
C26 C 0.30044(7) 0.57190(14) 0.23991(14) 0.0348 1.0000 Uani . . . . .
C27 C 0.41262(7) 0.22504(16) 0.32116(15) 0.0404 1.0000 Uani D U . . .
C28 C 0.41270(14) 0.1181(3) 0.3543(3) 0.0450 0.537(4) Uani D U P 1 1
C29 C 0.45289(18) 0.0717(4) 0.4089(3) 0.0628 0.537(4) Uani D U P 1 1
C30 C 0.4923(3) 0.1293(7) 0.4413(5) 0.0773 0.537(4) Uani D U P 1 1
C31 C 0.49099(16) 0.2331(5) 0.4193(4) 0.0747 0.537(4) Uani D U P 1 1
C32 C 0.45088(15) 0.2807(4) 0.3622(4) 0.0591 0.537(4) Uani D U P 1 1
C38 C 0.42656(17) 0.2009(5) 0.4126(4) 0.0541 0.463(4) Uani D U P 1 -2
C39 C 0.4699(2) 0.1636(7) 0.4598(4) 0.0703 0.463(4) Uani D U P 1 -2
C40 C 0.5011(2) 0.1511(6) 0.4098(5) 0.0519 0.463(4) Uani D U P 1 -2
C41 C 0.48857(15) 0.1754(4) 0.3116(4) 0.0476 0.463(4) Uani D U P 1 -2
C42 C 0.44513(14) 0.2133(4) 0.2635(3) 0.0430 0.463(4) Uani D U P 1 -2
C33 C 0.4845(5) 0.4386(13) 0.4417(13) 0.1036 0.282(3) Uani . . P 1 -2
Cl1 Cl 0.51680(13) 0.4441(3) 0.5675(4) 0.0825 0.282(3) Uani . . P 1 -2
Cl2 Cl 0.46586(17) 0.5486(4) 0.3812(4) 0.0960 0.282(3) Uani . . P 1 -2
H11 H 0.3731 0.1163 0.1654 0.0319 1.0000 Uiso . . . . .
H41 H 0.2702 -0.1574 0.1180 0.0363 1.0000 Uiso . . . . .
H71 H 0.1707 0.1191 0.0412 0.0424 1.0000 Uiso . . . . .
H81 H 0.0925 0.0806 -0.0410 0.0540 1.0000 Uiso . . . . .
H91 H 0.0707 -0.0873 -0.1105 0.0599 1.0000 Uiso . . . . .
H101 H 0.1269 -0.2174 -0.0963 0.0589 1.0000 Uiso . . . . .
H111 H 0.2051 -0.1791 -0.0173 0.0452 1.0000 Uiso . . . . .
H131 H 0.3449 -0.1462 0.3025 0.0423 1.0000 Uiso . . . . .
H141 H 0.4150 -0.2360 0.3729 0.0488 1.0000 Uiso . . . . .
H151 H 0.4738 -0.2211 0.3001 0.0585 1.0000 Uiso . . . . .
H161 H 0.4641 -0.1117 0.1617 0.0632 1.0000 Uiso . . . . .
H171 H 0.3935 -0.0247 0.0877 0.0474 1.0000 Uiso . . . . .
H191 H 0.3670 0.4172 0.3438 0.0375 1.0000 Uiso . . . . .
H221 H 0.2204 0.4042 0.1274 0.0422 1.0000 Uiso . . . . .
H231 H 0.1746 0.5569 0.1040 0.0479 1.0000 Uiso . . . . .
H241 H 0.2083 0.7190 0.1701 0.0501 1.0000 Uiso . . . . .
H251 H 0.2871 0.7266 0.2602 0.0490 1.0000 Uiso . . . . .
H261 H 0.3338 0.5768 0.2751 0.0414 1.0000 Uiso . . . . .
H281 H 0.3836 0.0783 0.3375 0.0514 0.537 Uiso . . . 1 1
H291 H 0.4534 -0.0039 0.4249 0.0700 0.537 Uiso . . . 1 1
H301 H 0.5215 0.0958 0.4805 0.0846 0.537 Uiso . . . 1 1
H311 H 0.5193 0.2755 0.4447 0.0828 0.537 Uiso . . . 1 1
H321 H 0.4504 0.3574 0.3515 0.0652 0.537 Uiso . . . 1 1
H381 H 0.4052 0.2095 0.4516 0.0639 0.463 Uiso . . . 1 -2
H391 H 0.4788 0.1454 0.5311 0.0816 0.463 Uiso . . . 1 -2
H401 H 0.5324 0.1248 0.4449 0.0590 0.463 Uiso . . . 1 -2
H411 H 0.5107 0.1657 0.2746 0.0566 0.463 Uiso . . . 1 -2
H421 H 0.4358 0.2323 0.1923 0.0502 0.463 Uiso . . . 1 -2
H331 H 0.5037 0.4032 0.4071 0.1171 0.282 Uiso . . . 1 -2
H332 H 0.4571 0.3952 0.4364 0.1171 0.282 Uiso . . . 1 -2

loop_
_atom_site_aniso_label
_atom_site_aniso_U_11
_atom_site_aniso_U_22
_atom_site_aniso_U_33
_atom_site_aniso_U_23
_atom_site_aniso_U_13
_atom_site_aniso_U_12
Mn1 0.02423(18) 0.02165(17) 0.0331(2) -0.00020(14) 0.00712(13) 0.00159(14)
C1 0.0237(7) 0.0215(7) 0.0346(8) -0.0032(6) 0.0071(6) -0.0003(6)
C2 0.0281(8) 0.0272(8) 0.0351(9) -0.0025(7) 0.0096(7) -0.0002(6)
O1 0.0275(6) 0.0263(6) 0.0347(6) -0.0006(5) 0.0079(5) 0.0010(4)
O2 0.0312(7) 0.0906(13) 0.0477(8) 0.0163(8) 0.0174(7) 0.0152(8)
N1 0.0241(7) 0.0215(7) 0.0340(7) -0.0006(5) 0.0076(6) 0.0008(5)
N2 0.0237(6) 0.0234(7) 0.0317(7) -0.0003(5) 0.0068(6) 0.0000(5)
C3 0.0288(8) 0.0242(8) 0.0308(8) -0.0007(6) 0.0101(7) -0.0006(6)
C4 0.0320(9) 0.0233(8) 0.0353(9) 0.0020(6) 0.0100(7) 0.0007(6)
C5 0.0292(8) 0.0243(8) 0.0320(8) 0.0012(6) 0.0096(7) 0.0034(6)
C6 0.0292(8) 0.0293(8) 0.0300(8) 0.0029(6) 0.0083(7) -0.0028(6)
C7 0.0305(9) 0.0301(9) 0.0456(10) 0.0053(8) 0.0119(8) -0.0021(7)
C8 0.0280(9) 0.0462(12) 0.0608(13) 0.0093(10) 0.0073(9) 0.0005(8)
C9 0.0331(10) 0.0528(13) 0.0639(14) -0.0003(11) 0.0034(10) -0.0136(9)
C10 0.0452(12) 0.0457(11) 0.0563(13) -0.0101(10) 0.0089(10) -0.0151(9)
C11 0.0392(10) 0.0320(9) 0.0418(10) -0.0052(8) 0.0121(8) -0.0068(7)
C12 0.0293(8) 0.0245(8) 0.0387(9) 0.0000(7) 0.0088(7) 0.0021(6)
C13 0.0332(9) 0.0336(9) 0.0389(9) 0.0036(7) 0.0092(8) 0.0002(7)
C14 0.0366(10) 0.0375(10) 0.0479(11) 0.0091(8) 0.0037(9) 0.0007(8)
C15 0.0261(9) 0.0446(12) 0.0756(15) 0.0169(11) 0.0076(10) 0.0056(8)
C16 0.0326(10) 0.0449(12) 0.0806(16) 0.0176(11) 0.0233(11) 0.0093(9)
C17 0.0356(10) 0.0316(9) 0.0515(11) 0.0103(8) 0.0161(9) 0.0063(7)
N3 0.0245(6) 0.0230(7) 0.0320(7) -0.0033(5) 0.0043(5) 0.0017(5)
N4 0.0255(7) 0.0222(7) 0.0327(7) 0.0007(5) 0.0077(6) 0.0026(5)
C18 0.0305(8) 0.0237(8) 0.0319(8) -0.0008(6) 0.0119(7) -0.0015(6)
C19 0.0328(9) 0.0283(9) 0.0327(8) -0.0052(7) 0.0074(7) -0.0014(7)
C20 0.0289(8) 0.0295(8) 0.0322(8) -0.0036(6) 0.0069(7) -0.0025(6)
C21 0.0352(9) 0.0223(8) 0.0303(8) -0.0017(6) 0.0138(7) 0.0004(6)
C22 0.0376(10) 0.0287(9) 0.0392(9) -0.0069(7) 0.0142(8) 0.0015(7)
C23 0.0379(10) 0.0372(10) 0.0445(10) -0.0025(8) 0.0128(8) 0.0091(8)
C24 0.0564(12) 0.0267(9) 0.0420(10) 0.0024(8) 0.0216(9) 0.0106(8)
C25 0.0581(12) 0.0208(8) 0.0435(10) -0.0015(7) 0.0193(9) -0.0001(8)
C26 0.0407(10) 0.0264(8) 0.0364(9) -0.0027(7) 0.0110(8) -0.0022(7)
C27 0.0314(9) 0.0391(10) 0.0423(9) -0.0094(8) 0.0000(8) 0.0034(7)
C28 0.050(2) 0.0460(17) 0.0329(18) -0.0005(15) 0.0042(15) 0.0055(16)
C29 0.069(3) 0.065(3) 0.041(2) -0.008(2) -0.001(2) 0.027(2)
C30 0.052(4) 0.108(4) 0.051(4) -0.023(3) -0.012(3) 0.029(3)
C31 0.034(2) 0.104(4) 0.069(3) -0.033(3) -0.008(2) 0.004(2)
C32 0.041(2) 0.058(3) 0.065(3) -0.027(2) -0.0033(19) -0.0023(16)
C38 0.037(2) 0.079(4) 0.0430(18) 0.002(2) 0.0093(19) 0.018(2)
C39 0.044(3) 0.124(6) 0.036(3) 0.016(3) 0.003(2) 0.027(4)
C40 0.027(3) 0.070(4) 0.051(3) 0.005(3) 0.000(2) 0.012(2)
C41 0.0313(19) 0.058(3) 0.052(2) 0.006(2) 0.0116(18) 0.0057(19)
C42 0.0309(19) 0.050(2) 0.045(2) 0.0082(19) 0.0071(15) -0.0006(17)
C33 0.069(8) 0.108(11) 0.116(11) -0.042(9) 0.004(7) -0.006(7)
Cl1 0.058(2) 0.0695(19) 0.124(3) -0.018(2) 0.035(2) -0.0131(16)
Cl2 0.084(3) 0.068(2) 0.130(4) 0.002(2) 0.026(2) -0.003(2)

loop_
_atom_type_symbol
_atom_type_scat_dispersion_real
_atom_type_scat_dispersion_imag
_atom_type_scat_Cromer_Mann_a1
_atom_type_scat_Cromer_Mann_b1
_atom_type_scat_Cromer_Mann_a2
_atom_type_scat_Cromer_Mann_b2
_atom_type_scat_Cromer_Mann_a3
_atom_type_scat_Cromer_Mann_b3
_atom_type_scat_Cromer_Mann_a4
_atom_type_scat_Cromer_Mann_b4
_atom_type_scat_Cromer_Mann_c
_atom_type_scat_source
'C ' 0.0033 0.0016 2.3100 20.8439 1.0200 10.2075 1.5886 0.5687 0.8650 51.6512 0.2156 International_Tables_Vol_IV_Table_2.2B
'H ' 0.0000 0.0000 0.4930 10.5109 0.3229 26.1257 0.1402 3.1424 0.0408 57.7998 0.0030 International_Tables_Vol_IV_Table_2.2B
'Cl ' 0.1484 0.1585 11.4604 0.0104 7.1964 1.1662 6.2556 18.5194 1.6455 47.7784 -9.5574 International_Tables_Vol_IV_Table_2.2B
'Mn ' 0.3368 0.7283 11.2819 5.3409 7.3573 0.3432 3.0193 17.8674 2.2441 83.7543 1.0896 International_Tables_Vol_IV_Table_2.2B
'N ' 0.0061 0.0033 12.2126 0.0057 3.1322 9.8933 2.0125 28.9975 1.1663 0.5826 -11.5290 International_Tables_Vol_IV_Table_2.2B
'O ' 0.0106 0.0060 3.0485 13.2771 2.2868 5.7011 1.5463 0.3239 0.8670 32.9089 0.2508 International_Tables_Vol_IV_Table_2.2B

loop_
_geom_angle_atom_site_label_1
_geom_angle_site_symmetry_1
_geom_angle_atom_site_label_2
_geom_angle_atom_site_label_3
_geom_angle_site_symmetry_3
_geom_angle
_geom_angle_publ_flag
O1 . Mn1 O1 4_555 179.995 yes
O1 . Mn1 N2 . 83.07(5) yes
O1 4_555 Mn1 N2 . 96.93(5) yes
O1 . Mn1 N2 4_555 96.93(5) yes
O1 4_555 Mn1 N2 4_555 83.07(5) yes
N2 . Mn1 N2 4_555 179.995 yes
O1 . Mn1 N4 . 82.50(5) yes
O1 4_555 Mn1 N4 . 97.50(5) yes
N2 . Mn1 N4 . 84.02(5) yes
N2 4_555 Mn1 N4 . 95.98(5) yes
O1 . Mn1 N4 4_555 97.50(5) yes
O1 4_555 Mn1 N4 4_555 82.50(5) yes
N2 . Mn1 N4 4_555 95.98(5) yes
N2 4_555 Mn1 N4 4_555 84.02(5) yes
N4 . Mn1 N4 4_555 179.995 yes
C2 . C1 N1 . 112.03(13) yes
C2 . C1 N3 . 110.74(13) yes
N1 . C1 N3 . 113.18(13) yes
C2 . C1 H11 . 108.174 no
N1 . C1 H11 . 105.443 no
N3 . C1 H11 . 106.882 no
C1 . C2 O1 . 116.00(14) yes
C1 . C2 O2 . 116.72(16) yes
O1 . C2 O2 . 127.29(17) yes
Mn1 . O1 C2 . 124.33(11) yes
C1 . N1 N2 . 122.30(13) yes
C1 . N1 C5 . 125.76(14) yes
N2 . N1 C5 . 111.67(13) yes
Mn1 . N2 N1 . 112.78(9) yes
Mn1 . N2 C3 . 140.71(12) yes
N1 . N2 C3 . 105.04(13) yes
N2 . C3 C4 . 110.46(15) yes
N2 . C3 C6 . 124.51(15) yes
C4 . C3 C6 . 124.96(15) yes
C3 . C4 C5 . 106.61(15) yes
C3 . C4 H41 . 126.696 no
C5 . C4 H41 . 126.696 no
N1 . C5 C4 . 106.20(14) yes
N1 . C5 C12 . 125.25(15) yes
C4 . C5 C12 . 128.53(16) yes
C3 . C6 C7 . 122.89(16) yes
C3 . C6 C11 . 118.16(16) yes
C7 . C6 C11 . 118.95(17) yes
C6 . C7 C8 . 120.31(18) yes
C6 . C7 H71 . 119.844 no
C8 . C7 H71 . 119.844 no
C7 . C8 C9 . 120.1(2) yes
C7 . C8 H81 . 119.948 no
C9 . C8 H81 . 119.948 no
C8 . C9 C10 . 120.0(2) yes
C8 . C9 H91 . 119.986 no
C10 . C9 H91 . 119.987 no
C9 . C10 C11 . 120.2(2) yes
C9 . C10 H101 . 119.912 no
C11 . C10 H101 . 119.912 no
C6 . C11 C10 . 120.41(19) yes
C6 . C11 H111 . 119.797 no
C10 . C11 H111 . 119.796 no
C5 . C12 C13 . 118.82(16) yes
C5 . C12 C17 . 121.64(16) yes
C13 . C12 C17 . 119.36(17) yes
C12 . C13 C14 . 120.30(18) yes
C12 . C13 H131 . 119.848 no
C14 . C13 H131 . 119.848 no
C13 . C14 C15 . 119.78(19) yes
C13 . C14 H141 . 120.111 no
C15 . C14 H141 . 120.110 no
C14 . C15 C16 . 120.33(19) yes
C14 . C15 H151 . 119.833 no
C16 . C15 H151 . 119.833 no
C15 . C16 C17 . 120.35(19) yes
C15 . C16 H161 . 119.826 no
C17 . C16 H161 . 119.826 no
C12 . C17 C16 . 119.84(18) yes
C12 . C17 H171 . 120.082 no
C16 . C17 H171 . 120.083 no
C1 . N3 N4 . 120.82(13) yes
C1 . N3 C20 . 125.85(14) yes
N4 . N3 C20 . 111.96(13) yes
Mn1 . N4 N3 . 113.09(10) yes
Mn1 . N4 C18 . 141.96(11) yes
N3 . N4 C18 . 104.69(13) yes
N4 . C18 C19 . 110.73(15) yes
N4 . C18 C21 . 123.14(15) yes
C19 . C18 C21 . 126.10(15) yes
C18 . C19 C20 . 106.57(15) yes
C18 . C19 H191 . 126.713 no
C20 . C19 H191 . 126.712 no
N3 . C20 C19 . 106.02(15) yes
N3 . C20 C27 . 124.85(15) yes
C19 . C20 C27 . 129.11(16) yes
C18 . C21 C22 . 122.12(15) yes
C18 . C21 C26 . 119.16(17) yes
C22 . C21 C26 . 118.71(16) yes
C21 . C22 C23 . 120.91(17) yes
C21 . C22 H221 . 119.544 no
C23 . C22 H221 . 119.545 no
C22 . C23 C24 . 119.80(19) yes
C22 . C23 H231 . 120.100 no
C24 . C23 H231 . 120.101 no
C23 . C24 C25 . 119.64(17) yes
C23 . C24 H241 . 120.179 no
C25 . C24 H241 . 120.180 no
C24 . C25 C26 . 120.61(17) yes
C24 . C25 H251 . 119.693 no
C26 . C25 H251 . 119.692 no
C21 . C26 C25 . 120.24(18) yes
C21 . C26 H261 . 119.881 no
C25 . C26 H261 . 119.881 no
C20 . C27 C28 . 119.7(2) yes
C20 . C27 C32 . 121.3(3) yes
C28 . C27 C32 . 116.7(3) yes
C20 . C27 C38 . 126.1(3) yes
C20 . C27 C42 . 115.3(2) yes
C38 . C27 C42 . 118.2(3) yes
C27 . C28 C29 . 120.1(4) yes
C27 . C28 H281 . 119.931 no
C29 . C28 H281 . 119.931 no
C28 . C29 C30 . 120.1(5) yes
C28 . C29 H291 . 119.929 no
C30 . C29 H291 . 119.930 no
C29 . C30 C31 . 119.3(6) yes
C29 . C30 H301 . 120.327 no
C31 . C30 H301 . 120.330 no
C30 . C31 C32 . 121.2(5) yes
C30 . C31 H311 . 119.377 no
C32 . C31 H311 . 119.375 no
C27 . C32 C31 . 121.2(5) yes
C27 . C32 H321 . 119.392 no
C31 . C32 H321 . 119.393 no
C27 . C38 C39 . 122.8(4) yes
C27 . C38 H381 . 118.576 no
C39 . C38 H381 . 118.576 no
C38 . C39 C40 . 121.2(5) yes
C38 . C39 H391 . 119.409 no
C40 . C39 H391 . 119.407 no
C39 . C40 C41 . 119.3(5) yes
C39 . C40 H401 . 120.370 no
C41 . C40 H401 . 120.373 no
C40 . C41 C42 . 120.1(5) yes
C40 . C41 H411 . 119.968 no
C42 . C41 H411 . 119.968 no
C27 . C42 C41 . 118.4(4) yes
C27 . C42 H421 . 120.782 no
C41 . C42 H421 . 120.783 no
Cl1 . C33 Cl2 . 119.3(9) yes
Cl1 . C33 H331 . 106.984 no
Cl2 . C33 H331 . 106.945 no
Cl1 . C33 H332 . 106.993 no
Cl2 . C33 H332 . 106.956 no
H331 . C33 H332 . 109.476 no

loop_
_geom_bond_atom_site_label_1
_geom_bond_atom_site_label_2
_geom_bond_site_symmetry_2
_geom_bond_distance
_geom_bond_publ_flag
Mn1 O1 . 2.1148(12) yes
Mn1 O1 4_555 2.1148(12) yes
Mn1 N2 . 2.3057(14) yes
Mn1 N2 4_555 2.3057(14) yes
Mn1 N4 . 2.3411(14) yes
Mn1 N4 4_555 2.3411(14) yes
C1 C2 . 1.550(2) yes
C1 N1 . 1.457(2) yes
C1 N3 . 1.459(2) yes
C1 H11 . 1.000 no
C2 O1 . 1.272(2) yes
C2 O2 . 1.221(2) yes
N1 N2 . 1.3696(19) yes
N1 C5 . 1.369(2) yes
N2 C3 . 1.347(2) yes
C3 C4 . 1.402(2) yes
C3 C6 . 1.474(2) yes
C4 C5 . 1.373(2) yes
C4 H41 . 1.000 no
C5 C12 . 1.472(2) yes
C6 C7 . 1.391(3) yes
C6 C11 . 1.404(3) yes
C7 C8 . 1.391(3) yes
C7 H71 . 1.000 no
C8 C9 . 1.388(3) yes
C8 H81 . 1.000 no
C9 C10 . 1.383(4) yes
C9 H91 . 1.000 no
C10 C11 . 1.384(3) yes
C10 H101 . 1.000 no
C11 H111 . 1.000 no
C12 C13 . 1.399(3) yes
C12 C17 . 1.393(3) yes
C13 C14 . 1.386(3) yes
C13 H131 . 1.000 no
C14 C15 . 1.384(3) yes
C14 H141 . 1.000 no
C15 C16 . 1.381(3) yes
C15 H151 . 1.000 no
C16 C17 . 1.389(3) yes
C16 H161 . 1.000 no
C17 H171 . 1.000 no
N3 N4 . 1.3723(19) yes
N3 C20 . 1.369(2) yes
N4 C18 . 1.345(2) yes
C18 C19 . 1.404(3) yes
C18 C21 . 1.477(2) yes
C19 C20 . 1.373(2) yes
C19 H191 . 1.000 no
C20 C27 . 1.476(3) yes
C21 C22 . 1.387(3) yes
C21 C26 . 1.396(2) yes
C22 C23 . 1.394(3) yes
C22 H221 . 1.000 no
C23 C24 . 1.387(3) yes
C23 H231 . 1.000 no
C24 C25 . 1.380(3) yes
C24 H241 . 1.000 no
C25 C26 . 1.390(3) yes
C25 H251 . 1.000 no
C26 H261 . 1.000 no
C27 C28 . 1.458(5) yes
C27 C32 . 1.351(5) yes
C27 C38 . 1.282(5) yes
C27 C42 . 1.503(5) yes
C28 C29 . 1.380(6) yes
C28 H281 . 1.000 no
C29 C30 . 1.378(9) yes
C29 H291 . 1.000 no
C30 C31 . 1.372(10) yes
C30 H301 . 1.000 no
C31 C32 . 1.395(7) yes
C31 H311 . 1.000 no
C32 H321 . 1.000 no
C38 C39 . 1.385(7) yes
C38 H381 . 1.000 no
C39 C40 . 1.386(8) yes
C39 H391 . 1.000 no
C40 C41 . 1.373(8) yes
C40 H401 . 1.000 no
C41 C42 . 1.393(6) yes
C41 H411 . 1.000 no
C33 Cl1 . 1.766(17) yes
C33 Cl2 . 1.666(19) yes
C33 H331 . 1.000 no
C33 H332 . 1.000 no
